data_7246233
loop_
_publ_author_name
'Andrejevi\'c, Tina P.'
'Aleksic, Ivana'
'Kljun, Jakob'
'Po\<ckaj, Marta'
'Zlatar, Matija'
'Vojnovic, Sandra'
'Nikodinovic-Runic, Jasmina'
'Turel, Iztok'
'Djuran, Milo\<s I.'
'Gli\<si\'c, Biljana \/D.'

_publ_section_title
;
 Copper(ii) and silver(i) complexes with dimethyl
 6-(pyrazine-2-yl)pyridine-3,4-dicarboxylate (py-2pz): the influence of
 the metal ion on the antimicrobial potential of the complex
;
_journal_issue 7
_journal_name_full 'RSC Advances'
_journal_page_first 4376
_journal_page_last 4393
_journal_paper_doi 10.1039/D2RA07401J
_journal_volume 13
_journal_year 2023
_chemical_formula_moiety 'C26 H22 Ag N6 O8, F6 P'
_chemical_formula_sum 'C26 H22 Ag F6 N6 O8 P'
_chemical_formula_weight 799.33
_space_group_crystal_system triclinic
_space_group_IT_number 2
_space_group_name_Hall '-P 1'
_space_group_name_H-M_alt 'P -1'
_atom_sites_solution_hydrogens geom
_atom_sites_solution_primary dual
_audit_creation_date 2022-10-25
_audit_creation_method
;
Olex2 1.3
(compiled 2020.11.12 svn.r5f609507 for OlexSys, GUI svn.r6408)
;
_audit_update_record
;
2022-11-16 deposited with the CCDC.	2023-01-19 downloaded from the CCDC.
;
_cell_angle_alpha 97.285(4)
_cell_angle_beta 96.617(4)
_cell_angle_gamma 102.781(4)
_cell_formula_units_Z 2
_cell_length_a 7.4731(4)
_cell_length_b 11.7049(4)
_cell_length_c 17.6092(8)
_cell_measurement_reflns_used 4345
_cell_measurement_temperature 150.00(10)
_cell_measurement_theta_max 29.2780
_cell_measurement_theta_min 4.9680
_cell_volume 1473.58(12)
_computing_cell_refinement 'CrysAlisPro 1.171.40.68a (Rigaku OD, 2019)'
_computing_data_collection 'CrysAlisPro 1.171.40.68a (Rigaku OD, 2019)'
_computing_data_reduction 'CrysAlisPro 1.171.40.68a (Rigaku OD, 2019)'
_computing_molecular_graphics 'Olex2 1.3 (Dolomanov et al., 2009)'
_computing_publication_material 'Olex2 1.3 (Dolomanov et al., 2009)'
_computing_structure_refinement 'SHELXL 2018/3 (Sheldrick, 2015)'
_computing_structure_solution 'SHELXT 2018/2 (Sheldrick, 2018)'
_diffrn_ambient_environment N~2~
_diffrn_ambient_temperature 150.00(10)
_diffrn_detector 'CCD plate'
_diffrn_detector_area_resol_mean 10.4933
_diffrn_detector_type Atlas
_diffrn_measured_fraction_theta_full 0.997
_diffrn_measured_fraction_theta_max 0.957
_diffrn_measurement_details
;
List of Runs (angles in degrees, time in seconds):

  # Type    Start    End  Width  t~exp~   \w     \q     \k     \f   Frames
#--------------------------------------------------------------------------
  1  \w    -35.00  54.00   1.00   37.13    --  -11.01  57.00  90.00   89
  2  \w    -35.00  54.00   1.00   37.13    --  -11.01  37.00-150.00   89
  3  \w    -15.00  24.00   1.00   37.13    --  -11.01 -99.00-150.00   39
  4  \w    -44.00  15.00   1.00   37.13    --  -11.01  77.00 -30.00   59
;
_diffrn_measurement_device 'four-circle diffractometer'
_diffrn_measurement_device_type 'SuperNova, Dual, Cu at home/near, Atlas'
_diffrn_measurement_method '\w scans'
_diffrn_orient_matrix_type 'CrysAlisPro convention (1999,Acta A55,543-557)'
_diffrn_orient_matrix_UB_11 -0.0188392000
_diffrn_orient_matrix_UB_12 -0.0139636000
_diffrn_orient_matrix_UB_13 -0.0409525000
_diffrn_orient_matrix_UB_21 0.0965745000
_diffrn_orient_matrix_UB_22 0.0115097000
_diffrn_orient_matrix_UB_23 -0.0017464000
_diffrn_orient_matrix_UB_31 -0.0017828000
_diffrn_orient_matrix_UB_32 -0.0602624000
_diffrn_orient_matrix_UB_33 0.0024156000
_diffrn_radiation_monochromator mirror
_diffrn_radiation_probe x-ray
_diffrn_radiation_type 'Mo K\a'
_diffrn_radiation_wavelength 0.71073
_diffrn_reflns_av_R_equivalents 0.0302
_diffrn_reflns_av_unetI/netI 0.0524
_diffrn_reflns_Laue_measured_fraction_full 0.997
_diffrn_reflns_Laue_measured_fraction_max 0.957
_diffrn_reflns_limit_h_max 9
_diffrn_reflns_limit_h_min -8
_diffrn_reflns_limit_k_max 15
_diffrn_reflns_limit_k_min -14
_diffrn_reflns_limit_l_max 22
_diffrn_reflns_limit_l_min -19
_diffrn_reflns_number 11043
_diffrn_reflns_point_group_measured_fraction_full 0.997
_diffrn_reflns_point_group_measured_fraction_max 0.957
_diffrn_reflns_theta_full 25.242
_diffrn_reflns_theta_max 27.483
_diffrn_reflns_theta_min 2.736
_diffrn_source 'micro-focus sealed X-ray tube'
_diffrn_source_type 'SuperNova (Mo) X-ray Source'
_exptl_absorpt_coefficient_mu 0.837
_exptl_absorpt_correction_T_max 1.00000
_exptl_absorpt_correction_T_min 0.84125
_exptl_absorpt_correction_type multi-scan
_exptl_absorpt_process_details
;
CrysAlisPro 1.171.40.68a (Rigaku Oxford Diffraction, 2019)
Empirical absorption correction using spherical harmonics,
 implemented in SCALE3 ABSPACK scaling algorithm.
;
_exptl_crystal_colour 'clear colourless'
_exptl_crystal_colour_lustre clear
_exptl_crystal_colour_primary colourless
_exptl_crystal_density_diffrn 1.801
_exptl_crystal_description needle
_exptl_crystal_F_000 800
_exptl_crystal_size_max 0.25
_exptl_crystal_size_mid 0.1
_exptl_crystal_size_min 0.1
_refine_diff_density_max 0.598
_refine_diff_density_min -0.601
_refine_diff_density_rms 0.072
_refine_ls_extinction_method none
_refine_ls_goodness_of_fit_ref 1.027
_refine_ls_hydrogen_treatment constr
_refine_ls_matrix_type full
_refine_ls_number_parameters 456
_refine_ls_number_reflns 6475
_refine_ls_number_restraints 0
_refine_ls_restrained_S_all 1.027
_refine_ls_R_factor_all 0.0528
_refine_ls_R_factor_gt 0.0370
_refine_ls_shift/su_max 0.002
_refine_ls_shift/su_mean 0.000
_refine_ls_structure_factor_coef Fsqd
_refine_ls_weighting_details 'w=1/[\s^2^(Fo^2^)+(0.0314P)^2^+0.4125P] where P=(Fo^2^+2Fc^2^)/3'
_refine_ls_weighting_scheme calc
_refine_ls_wR_factor_gt 0.0779
_refine_ls_wR_factor_ref 0.0854
_reflns_Friedel_coverage 0.000
_reflns_number_gt 5109
_reflns_number_total 6475
_reflns_threshold_expression 'I > 2\s(I)'
_cod_data_source_file d2ra07401j2.cif
_cod_data_source_block moc221
_cod_database_code 7246233
_shelx_shelxl_version_number 2018/3
_chemical_oxdiff_formula 'Ag1 C10 H12 N3 O5 P1 F6'
_shelx_space_group_comment
;
The symmetry employed for this shelxl refinement is uniquely defined
by the following loop, which should always be used as a source of
symmetry information in preference to the above space-group names.
They are only intended as comments.
;
_shelx_estimated_absorpt_t_max 0.921
_shelx_estimated_absorpt_t_min 0.818
_reflns_odcompleteness_completeness 99.62
_reflns_odcompleteness_iscentric 1
_reflns_odcompleteness_theta 26.32
_olex2_refinement_description
;
1. Fixed Uiso
 At 1.2 times of:
  All C(H) groups
 At 1.5 times of:
  All C(H,H,H) groups
2. Uiso/Uaniso restraints and constraints
Uanis(P1C) = Uanis(F7CB) = Uanis(F4CB) = Uanis(F6CB) = Uanis(F2CB) =
Uanis(F5CB) = Uanis(F3CB)
3. Others
 Sof(F3CB)=Sof(F5CB)=Sof(F6CB)=Sof(F2CB)=Sof(F4CB)=Sof(F7CB)=1-FVAR(1)
 Sof(F6CA)=Sof(F4CA)=Sof(F7CA)=Sof(F2CA)=Sof(F5CA)=Sof(F3CA)=FVAR(1)
4.a Aromatic/amide H refined with riding coordinates:
 C5A(H5A), C5B(H5B), C2A(H2A), C2B(H2B), C9A(H9A), C9B(H9B), C11A(H11A),
 C12B(H12B), C12A(H12A), C11B(H11B)
4.b Idealised Me refined as rotating group:
 C16B(H16A,H16B,H16C), C20A(H20A,H20B,H20C), C20B(H20D,H20E,H20F), C16A(H16D,
 H16E,H16F)
;
_olex2_submission_special_instructions 'No special instructions were received'
_oxdiff_exptl_absorpt_empirical_details
;
Empirical correction (ABSPACK) includes:
- Absorption correction using spherical harmonics
- Frame scaling
;
_oxdiff_exptl_absorpt_empirical_full_max 1.148
_oxdiff_exptl_absorpt_empirical_full_min 0.906

loop_
_space_group_symop_operation_xyz
'x, y, z'
'-x, -y, -z'

loop_
_atom_site_label
_atom_site_type_symbol
_atom_site_fract_x
_atom_site_fract_y
_atom_site_fract_z
_atom_site_U_iso_or_equiv
_atom_site_adp_type
_atom_site_occupancy
_atom_site_site_symmetry_order
_atom_site_calc_flag
_atom_site_refinement_flags_posn
_atom_site_refinement_flags_adp
_atom_site_refinement_flags_occupancy
_atom_site_disorder_assembly
_atom_site_disorder_group
Ag1 Ag 0.42334(3) 0.45051(2) 0.72064(2) 0.03704(9) Uani 1 1 d . . . . .
P1C P 0.29960(12) 0.09454(7) 0.28211(5) 0.03480(19) Uani 1 1 d . . . . .
O19A O -0.0554(3) 0.33223(16) 0.33675(10) 0.0274(4) Uani 1 1 d . . . . .
O19B O 0.6123(3) 0.89951(15) 1.04647(10) 0.0270(4) Uani 1 1 d . . . . .
O18A O 0.1887(3) 0.45701(16) 0.30363(11) 0.0294(4) Uani 1 1 d . . . . .
O14A O 0.0960(3) 0.64964(16) 0.40553(12) 0.0330(5) Uani 1 1 d . . . . .
O15B O 0.9561(3) 0.84052(17) 1.02357(11) 0.0309(4) Uani 1 1 d . . . . .
O18B O 0.6351(3) 0.75678(17) 1.11861(11) 0.0404(5) Uani 1 1 d . . . . .
O15A O 0.3653(3) 0.73966(17) 0.48118(14) 0.0410(5) Uani 1 1 d . . . . .
N1A N 0.3383(3) 0.44613(19) 0.58996(12) 0.0245(5) Uani 1 1 d . . . . .
O14B O 1.0529(3) 0.75062(19) 0.92147(12) 0.0413(5) Uani 1 1 d . . . . .
N1B N 0.5130(3) 0.55363(19) 0.84165(12) 0.0243(5) Uani 1 1 d . . . . .
N7B N 0.1534(3) 0.4185(2) 0.79222(13) 0.0302(5) Uani 1 1 d . . . . .
N7A N 0.3377(4) 0.2520(2) 0.66071(13) 0.0337(6) Uani 1 1 d . . . . .
N10A N 0.1653(3) 0.0242(2) 0.58443(14) 0.0354(6) Uani 1 1 d . . . . .
N10B N -0.0895(3) 0.3755(2) 0.90008(15) 0.0379(6) Uani 1 1 d . . . . .
F6CA F 0.3203(5) -0.0371(2) 0.25779(15) 0.0682(8) Uani 0.8587(17) 1 d . . P A 1
C4A C 0.1843(3) 0.4259(2) 0.43549(15) 0.0227(5) Uani 1 1 d . . . . .
F4CA F 0.3734(4) 0.1268(2) 0.20382(14) 0.0688(8) Uani 0.8587(17) 1 d . . P A 1
C6B C 0.3845(4) 0.5568(2) 0.88905(14) 0.0211(5) Uani 1 1 d . . . . .
C17B C 0.6216(4) 0.7907(2) 1.05752(15) 0.0239(6) Uani 1 1 d . . . . .
C5A C 0.1924(4) 0.3261(2) 0.46902(14) 0.0233(5) Uani 1 1 d . . . . .
H5A H 0.148737 0.250850 0.439844 0.028 Uiso 1 1 calc R U . . .
C17A C 0.1085(4) 0.4094(2) 0.35105(15) 0.0232(6) Uani 1 1 d . . . . .
C3A C 0.2533(3) 0.5371(2) 0.48094(15) 0.0226(5) Uani 1 1 d . . . . .
F7CA F 0.2936(5) 0.2293(2) 0.30450(16) 0.0749(9) Uani 0.8587(17) 1 d . . P A 1
C5B C 0.4200(4) 0.6354(2) 0.95806(15) 0.0232(5) Uani 1 1 d . . . . .
H5B H 0.326735 0.638173 0.988449 0.028 Uiso 1 1 calc R U . . .
C4B C 0.5946(4) 0.7094(2) 0.98137(14) 0.0212(5) Uani 1 1 d . . . . .
C6A C 0.2664(3) 0.3391(2) 0.54668(14) 0.0220(5) Uani 1 1 d . . . . .
C13A C 0.2284(4) 0.6472(2) 0.45053(16) 0.0266(6) Uani 1 1 d . . . . .
C2A C 0.3318(4) 0.5425(2) 0.55682(15) 0.0257(6) Uani 1 1 d . . . . .
H2A H 0.382662 0.616755 0.586379 0.031 Uiso 1 1 calc R U . . .
C8B C 0.1996(4) 0.4720(2) 0.86552(15) 0.0232(6) Uani 1 1 d . . . . .
C3B C 0.7325(4) 0.7013(2) 0.93512(15) 0.0226(5) Uani 1 1 d . . . . .
C8A C 0.2622(4) 0.2332(2) 0.58599(15) 0.0242(6) Uani 1 1 d . . . . .
F2CA F 0.2334(5) 0.0600(3) 0.35961(15) 0.0777(9) Uani 0.8587(17) 1 d . . P A 1
F5CA F 0.5075(4) 0.1298(3) 0.32612(18) 0.0767(8) Uani 0.8587(17) 1 d . . P A 1
C13B C 0.9307(4) 0.7665(2) 0.95747(15) 0.0265(6) Uani 1 1 d . . . . .
C2B C 0.6826(4) 0.6240(2) 0.86543(15) 0.0256(6) Uani 1 1 d . . . . .
H2B H 0.772567 0.620851 0.833371 0.031 Uiso 1 1 calc R U . . .
C9A C 0.1795(4) 0.1197(2) 0.54882(16) 0.0323(6) Uani 1 1 d . . . . .
H9A H 0.131406 0.108830 0.496598 0.039 Uiso 1 1 calc R U . . .
F3CA F 0.0989(4) 0.0594(3) 0.2363(2) 0.0957(11) Uani 0.8587(17) 1 d . . P A 1
C9B C 0.0797(4) 0.4478(2) 0.91869(17) 0.0321(6) Uani 1 1 d . . . . .
H9B H 0.118721 0.483662 0.969947 0.038 Uiso 1 1 calc R U . . .
C11A C 0.2361(4) 0.0445(3) 0.65852(17) 0.0346(7) Uani 1 1 d . . . . .
H11A H 0.227134 -0.018869 0.685982 0.042 Uiso 1 1 calc R U . . .
C16B C 1.1445(4) 0.9046(3) 1.05454(17) 0.0337(7) Uani 1 1 d . . . . .
H16A H 1.186250 0.963545 1.023104 0.051 Uiso 1 1 calc R U . . .
H16B H 1.223741 0.850237 1.054492 0.051 Uiso 1 1 calc R U . . .
H16C H 1.148543 0.942436 1.106573 0.051 Uiso 1 1 calc R U . . .
C12B C -0.0129(4) 0.3440(3) 0.77350(17) 0.0362(7) Uani 1 1 d . . . . .
H12B H -0.048909 0.303914 0.723044 0.043 Uiso 1 1 calc R U . . .
C12A C 0.3228(5) 0.1568(3) 0.69605(17) 0.0403(8) Uani 1 1 d . . . . .
H12A H 0.372807 0.166753 0.747990 0.048 Uiso 1 1 calc R U . . .
C20A C -0.1354(4) 0.2955(3) 0.25598(16) 0.0344(7) Uani 1 1 d . . . . .
H20A H -0.064183 0.247433 0.230706 0.052 Uiso 1 1 calc R U . . .
H20B H -0.134039 0.364318 0.231418 0.052 Uiso 1 1 calc R U . . .
H20C H -0.261000 0.250432 0.252304 0.052 Uiso 1 1 calc R U . . .
C11B C -0.1328(4) 0.3244(3) 0.82627(18) 0.0376(7) Uani 1 1 d . . . . .
H11B H -0.249193 0.273423 0.809894 0.045 Uiso 1 1 calc R U . . .
C20B C 0.6406(5) 0.9859(2) 1.11656(17) 0.0371(7) Uani 1 1 d . . . . .
H20D H 0.632259 1.061636 1.102909 0.056 Uiso 1 1 calc R U . . .
H20E H 0.760981 0.992661 1.145000 0.056 Uiso 1 1 calc R U . . .
H20F H 0.547085 0.960500 1.147976 0.056 Uiso 1 1 calc R U . . .
C16A C 0.3445(5) 0.8521(3) 0.4584(3) 0.0672(13) Uani 1 1 d . . . . .
H16D H 0.338263 0.846825 0.403260 0.101 Uiso 1 1 calc R U . . .
H16E H 0.448967 0.914334 0.483362 0.101 Uiso 1 1 calc R U . . .
H16F H 0.232630 0.869107 0.473549 0.101 Uiso 1 1 calc R U . . .
F3CB F 0.2110(19) 0.1223(10) 0.2004(7) 0.03480(19) Uani 0.1413(17) 1 d . . P A 2
F5CB F 0.373(2) 0.0827(11) 0.3666(7) 0.03480(19) Uani 0.1413(17) 1 d . . P A 2
F6CB F 0.1747(19) -0.0333(10) 0.2562(7) 0.03480(19) Uani 0.1413(17) 1 d . . P A 2
F2CB F 0.1130(16) 0.1306(10) 0.3129(7) 0.03480(19) Uani 0.1413(17) 1 d . . P A 2
F4CB F 0.4680(16) 0.0744(10) 0.2532(7) 0.03480(19) Uani 0.1413(17) 1 d . . P A 2
F7CB F 0.3985(19) 0.2255(12) 0.3121(8) 0.03480(19) Uani 0.1413(17) 1 d . . P A 2

loop_
_atom_site_aniso_label
_atom_site_aniso_U_11
_atom_site_aniso_U_22
_atom_site_aniso_U_33
_atom_site_aniso_U_23
_atom_site_aniso_U_13
_atom_site_aniso_U_12
Ag1 0.04557(15) 0.04279(15) 0.01605(12) -0.01078(9) -0.00057(9) 0.00780(11)
P1C 0.0387(5) 0.0387(4) 0.0277(4) -0.0030(3) 0.0061(3) 0.0148(4)
O19A 0.0257(10) 0.0323(10) 0.0190(10) -0.0002(8) -0.0011(8) 0.0003(8)
O19B 0.0350(11) 0.0242(9) 0.0212(10) -0.0030(7) 0.0055(8) 0.0089(8)
O18A 0.0350(11) 0.0313(10) 0.0196(10) 0.0012(8) 0.0071(8) 0.0032(8)
O14A 0.0329(12) 0.0312(11) 0.0365(12) 0.0059(9) 0.0065(10) 0.0096(9)
O15B 0.0223(10) 0.0362(11) 0.0273(11) -0.0094(8) 0.0000(8) 0.0026(8)
O18B 0.0695(16) 0.0319(11) 0.0176(11) -0.0012(8) 0.0039(10) 0.0116(10)
O15A 0.0300(11) 0.0234(10) 0.0636(16) -0.0072(10) 0.0069(10) 0.0014(9)
N1A 0.0179(11) 0.0336(12) 0.0181(11) -0.0045(9) 0.0038(9) 0.0021(9)
O14B 0.0295(11) 0.0580(14) 0.0294(12) -0.0113(10) 0.0090(9) 0.0037(10)
N1B 0.0278(12) 0.0284(12) 0.0154(11) -0.0017(9) 0.0026(9) 0.0072(10)
N7B 0.0360(14) 0.0287(12) 0.0197(12) 0.0000(10) -0.0031(10) 0.0009(10)
N7A 0.0469(16) 0.0381(14) 0.0149(12) -0.0029(10) -0.0014(11) 0.0147(12)
N10A 0.0383(14) 0.0375(14) 0.0253(13) 0.0054(11) 0.0003(11) 0.0005(11)
N10B 0.0354(14) 0.0370(14) 0.0343(15) 0.0009(11) 0.0051(11) -0.0032(11)
F6CA 0.109(2) 0.0401(13) 0.0581(17) -0.0027(11) 0.0118(16) 0.0283(14)
C4A 0.0181(13) 0.0303(14) 0.0184(13) -0.0024(11) 0.0056(10) 0.0051(11)
F4CA 0.116(3) 0.0539(15) 0.0424(15) 0.0066(12) 0.0361(15) 0.0211(15)
C6B 0.0246(13) 0.0211(13) 0.0176(13) 0.0018(10) 0.0011(10) 0.0076(11)
C17B 0.0232(14) 0.0270(14) 0.0192(14) -0.0031(11) 0.0030(11) 0.0050(11)
C5A 0.0232(14) 0.0282(14) 0.0162(13) -0.0033(10) 0.0034(10) 0.0048(11)
C17A 0.0244(14) 0.0220(13) 0.0227(14) -0.0036(11) 0.0032(11) 0.0086(11)
C3A 0.0175(13) 0.0285(14) 0.0203(13) -0.0030(11) 0.0063(10) 0.0042(11)
F7CA 0.121(3) 0.0629(16) 0.0570(17) -0.0040(13) 0.0154(18) 0.0619(19)
C5B 0.0248(14) 0.0268(14) 0.0185(13) 0.0005(11) 0.0053(11) 0.0081(11)
C4B 0.0263(14) 0.0219(13) 0.0158(13) 0.0004(10) 0.0022(10) 0.0086(11)
C6A 0.0181(13) 0.0305(14) 0.0163(13) -0.0029(10) 0.0049(10) 0.0063(11)
C13A 0.0219(14) 0.0270(14) 0.0297(15) -0.0042(11) 0.0130(12) 0.0037(11)
C2A 0.0203(13) 0.0305(14) 0.0215(14) -0.0071(11) 0.0058(11) 0.0009(11)
C8B 0.0285(14) 0.0200(13) 0.0203(14) 0.0012(10) 0.0001(11) 0.0069(11)
C3B 0.0256(14) 0.0248(13) 0.0178(13) 0.0016(10) 0.0039(11) 0.0076(11)
C8A 0.0214(13) 0.0351(15) 0.0155(13) -0.0021(11) 0.0043(10) 0.0080(11)
F2CA 0.097(2) 0.087(2) 0.0448(16) 0.0059(14) 0.0380(16) 0.0020(17)
F5CA 0.0471(16) 0.090(2) 0.081(2) 0.0016(17) -0.0144(14) 0.0106(14)
C13B 0.0302(15) 0.0278(14) 0.0197(14) -0.0002(11) 0.0025(12) 0.0061(11)
C2B 0.0257(14) 0.0328(15) 0.0184(13) 0.0005(11) 0.0043(11) 0.0085(12)
C9A 0.0331(16) 0.0381(16) 0.0190(14) 0.0032(12) -0.0034(12) -0.0009(13)
F3CA 0.0402(16) 0.153(3) 0.085(2) -0.013(2) -0.0112(15) 0.0317(18)
C9B 0.0323(16) 0.0328(15) 0.0264(15) -0.0039(12) 0.0045(12) 0.0026(12)
C11A 0.0427(18) 0.0396(17) 0.0234(15) 0.0080(13) 0.0061(13) 0.0116(14)
C16B 0.0278(15) 0.0380(16) 0.0282(16) -0.0043(13) 0.0016(12) -0.0004(13)
C12B 0.0427(18) 0.0321(16) 0.0239(15) -0.0008(12) -0.0045(13) -0.0042(13)
C12A 0.058(2) 0.0471(19) 0.0156(15) 0.0007(13) -0.0005(14) 0.0176(16)
C20A 0.0387(17) 0.0330(15) 0.0229(15) 0.0000(12) -0.0106(13) 0.0010(13)
C11B 0.0349(17) 0.0342(16) 0.0349(18) 0.0032(13) -0.0025(14) -0.0052(13)
C20B 0.0494(19) 0.0287(15) 0.0304(17) -0.0100(12) 0.0103(14) 0.0094(14)
C16A 0.048(2) 0.0206(16) 0.131(4) -0.0015(19) 0.028(2) 0.0060(15)
F3CB 0.0387(5) 0.0387(4) 0.0277(4) -0.0030(3) 0.0061(3) 0.0148(4)
F5CB 0.0387(5) 0.0387(4) 0.0277(4) -0.0030(3) 0.0061(3) 0.0148(4)
F6CB 0.0387(5) 0.0387(4) 0.0277(4) -0.0030(3) 0.0061(3) 0.0148(4)
F2CB 0.0387(5) 0.0387(4) 0.0277(4) -0.0030(3) 0.0061(3) 0.0148(4)
F4CB 0.0387(5) 0.0387(4) 0.0277(4) -0.0030(3) 0.0061(3) 0.0148(4)
F7CB 0.0387(5) 0.0387(4) 0.0277(4) -0.0030(3) 0.0061(3) 0.0148(4)

loop_
_atom_type_symbol
_atom_type_description
_atom_type_scat_dispersion_real
_atom_type_scat_dispersion_imag
_atom_type_scat_source
C C 0.0033 0.0016 'International Tables Vol C Tables 4.2.6.8 and 6.1.1.4'
H H 0.0000 0.0000 'International Tables Vol C Tables 4.2.6.8 and 6.1.1.4'
Ag Ag -0.8971 1.1015 'International Tables Vol C Tables 4.2.6.8 and 6.1.1.4'
F F 0.0171 0.0103 'International Tables Vol C Tables 4.2.6.8 and 6.1.1.4'
N N 0.0061 0.0033 'International Tables Vol C Tables 4.2.6.8 and 6.1.1.4'
O O 0.0106 0.0060 'International Tables Vol C Tables 4.2.6.8 and 6.1.1.4'
P P 0.1023 0.0942 'International Tables Vol C Tables 4.2.6.8 and 6.1.1.4'

loop_
_geom_angle_atom_site_label_1
_geom_angle_atom_site_label_2
_geom_angle_atom_site_label_3
_geom_angle
_geom_angle_site_symmetry_1
_geom_angle_site_symmetry_3
_geom_angle_publ_flag
N1A Ag1 N7B 112.78(7) . . ?
N1A Ag1 N7A 71.79(8) . . ?
N1B Ag1 N1A 149.99(8) . . ?
N1B Ag1 N7B 71.49(8) . . ?
N1B Ag1 N7A 138.08(8) . . ?
N7A Ag1 N7B 90.88(8) . . ?
F6CA P1C F4CA 88.37(14) . . ?
F6CA P1C F5CA 89.44(16) . . ?
F7CA P1C F6CA 175.76(18) . . ?
F7CA P1C F4CA 88.59(14) . . ?
F7CA P1C F5CA 87.60(17) . . ?
F2CA P1C F6CA 89.91(15) . . ?
F2CA P1C F4CA 177.65(17) . . ?
F2CA P1C F7CA 93.03(16) . . ?
F2CA P1C F5CA 88.31(17) . . ?
F5CA P1C F4CA 90.06(17) . . ?
F3CA P1C F6CA 89.76(18) . . ?
F3CA P1C F4CA 88.06(18) . . ?
F3CA P1C F7CA 93.09(19) . . ?
F3CA P1C F2CA 93.55(19) . . ?
F3CA P1C F5CA 177.98(18) . . ?
F3CB P1C F2CB 83.5(6) . . ?
F5CB P1C F3CB 171.5(6) . . ?
F5CB P1C F2CB 89.5(6) . . ?
F6CB P1C F3CB 85.6(6) . . ?
F6CB P1C F5CB 98.7(7) . . ?
F6CB P1C F2CB 86.5(6) . . ?
F4CB P1C F3CB 93.8(7) . . ?
F4CB P1C F5CB 92.9(7) . . ?
F4CB P1C F6CB 98.1(7) . . ?
F4CB P1C F2CB 174.5(6) . . ?
F4CB P1C F7CB 90.2(7) . . ?
F7CB P1C F3CB 93.7(7) . . ?
F7CB P1C F5CB 81.0(7) . . ?
F7CB P1C F6CB 171.8(7) . . ?
F7CB P1C F2CB 85.3(6) . . ?
C17A O19A C20A 116.2(2) . . ?
C17B O19B C20B 115.4(2) . . ?
C13B O15B C16B 117.3(2) . . ?
C13A O15A C16A 114.9(3) . . ?
C6A N1A Ag1 117.03(17) . . ?
C2A N1A Ag1 124.31(17) . . ?
C2A N1A C6A 118.0(2) . . ?
C6B N1B Ag1 118.76(17) . . ?
C2B N1B Ag1 122.97(17) . . ?
C2B N1B C6B 117.7(2) . . ?
C8B N7B Ag1 111.54(17) . . ?
C12B N7B Ag1 130.7(2) . . ?
C12B N7B C8B 116.7(2) . . ?
C8A N7A Ag1 115.61(18) . . ?
C12A N7A Ag1 126.44(19) . . ?
C12A N7A C8A 116.6(3) . . ?
C11A N10A C9A 116.1(3) . . ?
C11B N10B C9B 114.8(3) . . ?
C5A C4A C17A 118.4(2) . . ?
C5A C4A C3A 118.5(2) . . ?
C3A C4A C17A 123.1(2) . . ?
N1B C6B C5B 122.1(2) . . ?
N1B C6B C8B 117.9(2) . . ?
C5B C6B C8B 120.0(2) . . ?
O19B C17B C4B 111.0(2) . . ?
O18B C17B O19B 125.9(2) . . ?
O18B C17B C4B 122.9(2) . . ?
C4A C5A H5A 120.3 . . ?
C4A C5A C6A 119.5(2) . . ?
C6A C5A H5A 120.3 . . ?
O19A C17A C4A 109.8(2) . . ?
O18A C17A O19A 125.8(2) . . ?
O18A C17A C4A 124.5(2) . . ?
C4A C3A C13A 120.7(2) . . ?
C2A C3A C4A 118.4(2) . . ?
C2A C3A C13A 120.7(2) . . ?
C6B C5B H5B 120.2 . . ?
C4B C5B C6B 119.6(2) . . ?
C4B C5B H5B 120.2 . . ?
C5B C4B C17B 116.1(2) . . ?
C5B C4B C3B 118.7(2) . . ?
C3B C4B C17B 125.1(2) . . ?
N1A C6A C5A 122.1(2) . . ?
N1A C6A C8A 117.2(2) . . ?
C5A C6A C8A 120.6(2) . . ?
O14A C13A O15A 125.3(3) . . ?
O14A C13A C3A 123.1(2) . . ?
O15A C13A C3A 111.6(2) . . ?
N1A C2A C3A 123.4(2) . . ?
N1A C2A H2A 118.3 . . ?
C3A C2A H2A 118.3 . . ?
N7B C8B C6B 118.5(2) . . ?
N7B C8B C9B 120.6(3) . . ?
C9B C8B C6B 120.9(2) . . ?
C4B C3B C13B 124.1(2) . . ?
C2B C3B C4B 117.7(2) . . ?
C2B C3B C13B 118.2(2) . . ?
N7A C8A C6A 117.5(2) . . ?
N7A C8A C9A 120.2(2) . . ?
C9A C8A C6A 122.2(2) . . ?
O15B C13B C3B 111.4(2) . . ?
O14B C13B O15B 124.4(3) . . ?
O14B C13B C3B 124.1(2) . . ?
N1B C2B C3B 123.9(2) . . ?
N1B C2B H2B 118.0 . . ?
C3B C2B H2B 118.0 . . ?
N10A C9A C8A 123.0(3) . . ?
N10A C9A H9A 118.5 . . ?
C8A C9A H9A 118.5 . . ?
N10B C9B C8B 123.2(3) . . ?
N10B C9B H9B 118.4 . . ?
C8B C9B H9B 118.4 . . ?
N10A C11A H11A 119.2 . . ?
N10A C11A C12A 121.7(3) . . ?
C12A C11A H11A 119.2 . . ?
O15B C16B H16A 109.5 . . ?
O15B C16B H16B 109.5 . . ?
O15B C16B H16C 109.5 . . ?
H16A C16B H16B 109.5 . . ?
H16A C16B H16C 109.5 . . ?
H16B C16B H16C 109.5 . . ?
N7B C12B H12B 119.0 . . ?
N7B C12B C11B 122.0(3) . . ?
C11B C12B H12B 119.0 . . ?
N7A C12A C11A 122.4(3) . . ?
N7A C12A H12A 118.8 . . ?
C11A C12A H12A 118.8 . . ?
O19A C20A H20A 109.5 . . ?
O19A C20A H20B 109.5 . . ?
O19A C20A H20C 109.5 . . ?
H20A C20A H20B 109.5 . . ?
H20A C20A H20C 109.5 . . ?
H20B C20A H20C 109.5 . . ?
N10B C11B C12B 122.7(3) . . ?
N10B C11B H11B 118.7 . . ?
C12B C11B H11B 118.7 . . ?
O19B C20B H20D 109.5 . . ?
O19B C20B H20E 109.5 . . ?
O19B C20B H20F 109.5 . . ?
H20D C20B H20E 109.5 . . ?
H20D C20B H20F 109.5 . . ?
H20E C20B H20F 109.5 . . ?
O15A C16A H16D 109.5 . . ?
O15A C16A H16E 109.5 . . ?
O15A C16A H16F 109.5 . . ?
H16D C16A H16E 109.5 . . ?
H16D C16A H16F 109.5 . . ?
H16E C16A H16F 109.5 . . ?

loop_
_geom_bond_atom_site_label_1
_geom_bond_atom_site_label_2
_geom_bond_distance
_geom_bond_site_symmetry_2
_geom_bond_publ_flag
Ag1 N1A 2.307(2) . ?
Ag1 N1B 2.260(2) . ?
Ag1 N7B 2.484(2) . ?
Ag1 N7A 2.342(2) . ?
P1C F6CA 1.592(2) . ?
P1C F4CA 1.601(2) . ?
P1C F7CA 1.589(2) . ?
P1C F2CA 1.574(2) . ?
P1C F5CA 1.595(3) . ?
P1C F3CA 1.560(3) . ?
P1C F3CB 1.615(12) . ?
P1C F5CB 1.560(12) . ?
P1C F6CB 1.558(12) . ?
P1C F2CB 1.671(11) . ?
P1C F4CB 1.465(11) . ?
P1C F7CB 1.542(14) . ?
O19A C17A 1.328(3) . ?
O19A C20A 1.449(3) . ?
O19B C17B 1.328(3) . ?
O19B C20B 1.456(3) . ?
O18A C17A 1.205(3) . ?
O14A C13A 1.202(3) . ?
O15B C13B 1.328(3) . ?
O15B C16B 1.447(3) . ?
O18B C17B 1.194(3) . ?
O15A C13A 1.320(3) . ?
O15A C16A 1.458(4) . ?
N1A C6A 1.344(3) . ?
N1A C2A 1.341(3) . ?
O14B C13B 1.204(3) . ?
N1B C6B 1.347(3) . ?
N1B C2B 1.337(3) . ?
N7B C8B 1.332(3) . ?
N7B C12B 1.330(4) . ?
N7A C8A 1.341(3) . ?
N7A C12A 1.334(4) . ?
N10A C9A 1.339(4) . ?
N10A C11A 1.321(4) . ?
N10B C9B 1.336(4) . ?
N10B C11B 1.331(4) . ?
C4A C5A 1.384(4) . ?
C4A C17A 1.501(4) . ?
C4A C3A 1.394(4) . ?
C6B C5B 1.388(3) . ?
C6B C8B 1.491(4) . ?
C17B C4B 1.508(3) . ?
C5A H5A 0.9300 . ?
C5A C6A 1.391(3) . ?
C3A C13A 1.497(4) . ?
C3A C2A 1.384(4) . ?
C5B H5B 0.9300 . ?
C5B C4B 1.381(4) . ?
C4B C3B 1.397(4) . ?
C6A C8A 1.491(4) . ?
C2A H2A 0.9300 . ?
C8B C9B 1.381(4) . ?
C3B C13B 1.489(4) . ?
C3B C2B 1.389(4) . ?
C8A C9A 1.378(4) . ?
C2B H2B 0.9300 . ?
C9A H9A 0.9300 . ?
C9B H9B 0.9300 . ?
C11A H11A 0.9300 . ?
C11A C12A 1.374(4) . ?
C16B H16A 0.9600 . ?
C16B H16B 0.9600 . ?
C16B H16C 0.9600 . ?
C12B H12B 0.9300 . ?
C12B C11B 1.369(4) . ?
C12A H12A 0.9300 . ?
C20A H20A 0.9600 . ?
C20A H20B 0.9600 . ?
C20A H20C 0.9600 . ?
C11B H11B 0.9300 . ?
C20B H20D 0.9600 . ?
C20B H20E 0.9600 . ?
C20B H20F 0.9600 . ?
C16A H16D 0.9600 . ?
C16A H16E 0.9600 . ?
C16A H16F 0.9600 . ?

loop_
_geom_torsion_atom_site_label_1
_geom_torsion_atom_site_label_2
_geom_torsion_atom_site_label_3
_geom_torsion_atom_site_label_4
_geom_torsion
_geom_torsion_site_symmetry_1
_geom_torsion_site_symmetry_2
_geom_torsion_site_symmetry_3
_geom_torsion_site_symmetry_4
_geom_torsion_publ_flag
Ag1 N1A C6A C5A 173.13(18) . . . . ?
Ag1 N1A C6A C8A -4.7(3) . . . . ?
Ag1 N1A C2A C3A -169.51(18) . . . . ?
Ag1 N1B C6B C5B -167.50(18) . . . . ?
Ag1 N1B C6B C8B 12.8(3) . . . . ?
Ag1 N1B C2B C3B 170.08(19) . . . . ?
Ag1 N7B C8B C6B 10.8(3) . . . . ?
Ag1 N7B C8B C9B -168.2(2) . . . . ?
Ag1 N7B C12B C11B 168.3(2) . . . . ?
Ag1 N7A C8A C6A 8.7(3) . . . . ?
Ag1 N7A C8A C9A -169.3(2) . . . . ?
Ag1 N7A C12A C11A 166.3(2) . . . . ?
O19B C17B C4B C5B -100.3(3) . . . . ?
O19B C17B C4B C3B 81.7(3) . . . . ?
O18B C17B C4B C5B 74.4(3) . . . . ?
O18B C17B C4B C3B -103.5(3) . . . . ?
N1A C6A C8A N7A -2.9(3) . . . . ?
N1A C6A C8A C9A 175.2(2) . . . . ?
N1B C6B C5B C4B -3.0(4) . . . . ?
N1B C6B C8B N7B -16.2(3) . . . . ?
N1B C6B C8B C9B 162.8(2) . . . . ?
N7B C8B C9B N10B -3.2(4) . . . . ?
N7B C12B C11B N10B -2.1(5) . . . . ?
N7A C8A C9A N10A 1.9(4) . . . . ?
N10A C11A C12A N7A 1.2(5) . . . . ?
C4A C5A C6A N1A -3.0(4) . . . . ?
C4A C5A C6A C8A 174.8(2) . . . . ?
C4A C3A C13A O14A 31.8(4) . . . . ?
C4A C3A C13A O15A -150.3(2) . . . . ?
C4A C3A C2A N1A -2.8(4) . . . . ?
C6B N1B C2B C3B -1.3(4) . . . . ?
C6B C5B C4B C17B -179.3(2) . . . . ?
C6B C5B C4B C3B -1.2(4) . . . . ?
C6B C8B C9B N10B 177.8(2) . . . . ?
C17B C4B C3B C13B 4.6(4) . . . . ?
C17B C4B C3B C2B -178.2(2) . . . . ?
C5A C4A C17A O19A 51.9(3) . . . . ?
C5A C4A C17A O18A -126.0(3) . . . . ?
C5A C4A C3A C13A -172.9(2) . . . . ?
C5A C4A C3A C2A 1.9(4) . . . . ?
C5A C6A C8A N7A 179.3(2) . . . . ?
C5A C6A C8A C9A -2.7(4) . . . . ?
C17A C4A C5A C6A 178.4(2) . . . . ?
C17A C4A C3A C13A 9.7(4) . . . . ?
C17A C4A C3A C2A -175.6(2) . . . . ?
C3A C4A C5A C6A 0.8(4) . . . . ?
C3A C4A C17A O19A -130.7(2) . . . . ?
C3A C4A C17A O18A 51.4(4) . . . . ?
C5B C6B C8B N7B 164.1(2) . . . . ?
C5B C6B C8B C9B -16.9(4) . . . . ?
C5B C4B C3B C13B -173.3(2) . . . . ?
C5B C4B C3B C2B 3.9(4) . . . . ?
C4B C3B C13B O15B -5.4(4) . . . . ?
C4B C3B C13B O14B 172.1(3) . . . . ?
C4B C3B C2B N1B -2.8(4) . . . . ?
C6A N1A C2A C3A 0.7(4) . . . . ?
C6A C8A C9A N10A -176.1(3) . . . . ?
C13A C3A C2A N1A 172.0(2) . . . . ?
C2A N1A C6A C5A 2.2(4) . . . . ?
C2A N1A C6A C8A -175.6(2) . . . . ?
C2A C3A C13A O14A -142.9(3) . . . . ?
C2A C3A C13A O15A 35.0(3) . . . . ?
C8B N7B C12B C11B 1.1(4) . . . . ?
C8B C6B C5B C4B 176.6(2) . . . . ?
C8A N7A C12A C11A 0.5(4) . . . . ?
C13B C3B C2B N1B 174.6(2) . . . . ?
C2B N1B C6B C5B 4.3(4) . . . . ?
C2B N1B C6B C8B -175.4(2) . . . . ?
C2B C3B C13B O15B 177.4(2) . . . . ?
C2B C3B C13B O14B -5.1(4) . . . . ?
C9A N10A C11A C12A -1.4(4) . . . . ?
C9B N10B C11B C12B 0.3(4) . . . . ?
C11A N10A C9A C8A -0.1(4) . . . . ?
C16B O15B C13B O14B -1.1(4) . . . . ?
C16B O15B C13B C3B 176.4(2) . . . . ?
C12B N7B C8B C6B -179.7(2) . . . . ?
C12B N7B C8B C9B 1.3(4) . . . . ?
C12A N7A C8A C6A 176.1(2) . . . . ?
C12A N7A C8A C9A -1.9(4) . . . . ?
C20A O19A C17A O18A 5.5(4) . . . . ?
C20A O19A C17A C4A -172.4(2) . . . . ?
C11B N10B C9B C8B 2.3(4) . . . . ?
C20B O19B C17B O18B 6.6(4) . . . . ?
C20B O19B C17B C4B -178.8(2) . . . . ?
C16A O15A C13A O14A 1.8(4) . . . . ?
C16A O15A C13A C3A -176.0(3) . . . . ?
